data_2013138
loop_
_publ_author_name
'Skellern, Matthew G.'
'Howie, R. Alan'
'Lachowski, Eric E.'
'Skakle, Janet M. S.'

_publ_section_title
;
 Barium-deficient celsian,
 Ba~1{-~<i>x</i>}Al~2{-~2<i>x</i>}Si~2+2<i>x~</i>O~8~ (<i>x</i> = 0.20
 or 0.06)
;
_journal_issue 2
_journal_name_full 'Acta Crystallographica Section C'
_journal_page_first i11
_journal_page_last i14
_journal_paper_doi 10.1107/S0108270102023053
_journal_volume 59
_journal_year 2003
_chemical_formula_moiety 'Al1.88 Ba0.94 O8 Si2.12'
_chemical_formula_sum 'Al1.88 Ba0.94 O8 Si2.12'
_chemical_formula_weight 367.03
_chemical_name_common celsian
_chemical_name_systematic
;
Barium aluminium silicate
;
_space_group_IT_number 12
_symmetry_cell_setting monoclinic
_symmetry_space_group_name_Hall '-C 2y'
_symmetry_space_group_name_H-M 'C 1 2/m 1'
_atom_sites_solution_hydrogens geom
_atom_sites_solution_primary heavy
_atom_sites_solution_secondary difmap
_audit_creation_method SHELXL97
_cell_angle_alpha 90
_cell_angle_beta 115.17(5)
_cell_angle_gamma 90
_cell_formula_units_Z 4
_cell_length_a 8.633(6)
_cell_length_b 13.063(8)
_cell_length_c 7.214(5)
_cell_measurement_reflns_used 14
_cell_measurement_temperature 298(2)
_cell_measurement_theta_max 14.15
_cell_measurement_theta_min 12.25
_cell_volume 736.3(9)
_computing_cell_refinement 'P3 software'
_computing_data_collection 'P3 software (Nicolet, 1980)'
_computing_data_reduction 'RDNIC (Howie, 1980)'
_computing_publication_material SHELXL97
_computing_structure_refinement 'SHELXL97 (Sheldrick, 1997)'
_computing_structure_solution 'SHELXS86 (Sheldrick, 1990)'
_diffrn_ambient_temperature 298(2)
_diffrn_measured_fraction_theta_full 0.497
_diffrn_measured_fraction_theta_max 0.497
_diffrn_measurement_device_type 'Nicolet P3'
_diffrn_measurement_method \w
_diffrn_radiation_monochromator graphite
_diffrn_radiation_source 'normal-focus sealed tube'
_diffrn_radiation_type MoK\a
_diffrn_radiation_wavelength 0.71073
_diffrn_reflns_av_R_equivalents 0.049
_diffrn_reflns_av_sigmaI/netI 0.018
_diffrn_reflns_limit_h_max 12
_diffrn_reflns_limit_h_min 0
_diffrn_reflns_limit_k_max 18
_diffrn_reflns_limit_k_min 0
_diffrn_reflns_limit_l_max 9
_diffrn_reflns_limit_l_min -10
_diffrn_reflns_number 1169
_diffrn_reflns_theta_full 29.99
_diffrn_reflns_theta_max 29.99
_diffrn_reflns_theta_min 3.04
_diffrn_standards_decay_% 0
_diffrn_standards_interval_count 50
_diffrn_standards_number 2
_exptl_absorpt_coefficient_mu 5.647
_exptl_absorpt_correction_T_max 0.551
_exptl_absorpt_correction_T_min 0.127
_exptl_absorpt_correction_type '\y scan'
_exptl_absorpt_process_details '(North et al., 1968)'
_exptl_crystal_colour colourless
_exptl_crystal_density_diffrn 3.311
_exptl_crystal_density_meas ?
_exptl_crystal_density_method 'not measured'
_exptl_crystal_description block
_exptl_crystal_F_000 682
_exptl_crystal_size_max 0.6
_exptl_crystal_size_mid 0.6
_exptl_crystal_size_min 0.3
_refine_diff_density_max 1.31
_refine_diff_density_min -1.03
_refine_ls_extinction_coef 0.0261(16)
_refine_ls_extinction_expression Fc^*^=kFc[1+0.001xFc^2^\l^3^/sin(2\q)]^-1/4^
_refine_ls_extinction_method 'SHELXL97 (Sheldrick, 1997)'
_refine_ls_goodness_of_fit_ref 1.364
_refine_ls_hydrogen_treatment none
_refine_ls_matrix_type full
_refine_ls_number_parameters 65
_refine_ls_number_reflns 1112
_refine_ls_number_restraints 0
_refine_ls_restrained_S_all 1.364
_refine_ls_R_factor_all 0.032
_refine_ls_R_factor_gt 0.032
_refine_ls_shift/su_max <0.001
_refine_ls_shift/su_mean 0.000
_refine_ls_structure_factor_coef Fsqd
_refine_ls_weighting_details 'w = 1/[\s^2^(Fo^2^)+(0.0373P)^2^+6.7094P] where P=(Fo^2^+2Fc^2^)/3'
_refine_ls_weighting_scheme calc
_refine_ls_wR_factor_gt 0.095
_refine_ls_wR_factor_ref 0.095
_reflns_number_gt 1111
_reflns_number_total 1112
_reflns_threshold_expression I>2\s(I)
_cod_data_source_file fg1678.cif
_cod_data_source_block II
_cod_depositor_comments
;
The following automatic conversions were performed:

'_exptl_crystal_density_meas' value 'not measured' was changed to '?'
- the value is perceived as not measured.

Automatic conversion script
Id: cif_fix_values 3008 2015-01-20 13:52:24Z robertas 
;
_cod_original_sg_symbol_H-M 'C 2/m'
_cod_database_code 2013138
_cod_database_fobs_code 2013138

loop_
_symmetry_equiv_pos_as_xyz
'x, y, z'
'x, -y, z'
'x+1/2, y+1/2, z'
'x+1/2, -y+1/2, z'
'-x, -y, -z'
'-x, y, -z'
'-x+1/2, -y+1/2, -z'
'-x+1/2, y+1/2, -z'

loop_
_atom_site_label
_atom_site_fract_x
_atom_site_fract_y
_atom_site_fract_z
_atom_site_U_iso_or_equiv
_atom_site_adp_type
_atom_site_calc_flag
_atom_site_refinement_flags
_atom_site_occupancy
_atom_site_disorder_assembly
_atom_site_disorder_group
_atom_site_type_symbol
Ba1 0.28270(5) 0.0000 0.13057(6) 0.0203(2) Uani d SP 0.938(5) . . Ba
Al1 0.00832(15) 0.18272(9) 0.22450(18) 0.0167(4) Uani d P 0.469(2) . . Al
Si1 0.00832(15) 0.18272(9) 0.22450(18) 0.0167(4) Uani d P 0.531(2) . . Si
Al2 0.20313(15) 0.38148(10) 0.34697(18) 0.0165(3) Uani d P 0.469(2) . . Al
Si2 0.20313(15) 0.38148(10) 0.34697(18) 0.0165(3) Uani d P 0.531(2) . . Si
O1 0.0000 0.1381(3) 0.0000 0.0192(8) Uani d S 1 . . O
O2 0.1209(6) 0.5000 0.2878(8) 0.0220(9) Uani d S 1 . . O
O3 0.3266(5) 0.3626(3) 0.2241(5) 0.0259(7) Uani d . 1 . . O
O4 0.0251(4) 0.3101(3) 0.2520(6) 0.0250(7) Uani d . 1 . . O
O5 0.1865(4) 0.1264(3) 0.3970(5) 0.0245(7) Uani d . 1 . . O

loop_
_atom_site_aniso_label
_atom_site_aniso_U_11
_atom_site_aniso_U_22
_atom_site_aniso_U_33
_atom_site_aniso_U_12
_atom_site_aniso_U_13
_atom_site_aniso_U_23
Ba1 0.0171(3) 0.0182(3) 0.0232(3) 0.000 0.00635(16) 0.000
Al1 0.0166(6) 0.0131(6) 0.0185(6) -0.0017(4) 0.0056(4) -0.0002(4)
Si1 0.0166(6) 0.0131(6) 0.0185(6) -0.0017(4) 0.0056(4) -0.0002(4)
Al2 0.0170(6) 0.0140(6) 0.0166(6) -0.0013(4) 0.0054(4) 0.0003(4)
Si2 0.0170(6) 0.0140(6) 0.0166(6) -0.0013(4) 0.0054(4) 0.0003(4)
O1 0.023(2) 0.0156(19) 0.0177(18) 0.000 0.0076(16) 0.000
O2 0.020(2) 0.0100(18) 0.032(2) 0.000 0.0071(18) 0.000
O3 0.0267(16) 0.0248(17) 0.0249(16) 0.0031(13) 0.0096(13) 0.0016(13)
O4 0.0231(15) 0.0182(15) 0.0337(17) -0.0008(12) 0.0120(13) 0.0031(13)
O5 0.0232(15) 0.0255(16) 0.0221(15) 0.0004(13) 0.0072(12) -0.0030(13)

loop_
_atom_type_symbol
_atom_type_description
_atom_type_scat_dispersion_real
_atom_type_scat_dispersion_imag
_atom_type_scat_source
Ba Ba -0.3244 2.2819 'International Tables Vol C Tables 4.2.6.8 and 6.1.1.4'
Al Al 0.0645 0.0514 'International Tables Vol C Tables 4.2.6.8 and 6.1.1.4'
Si Si 0.0817 0.0704 'International Tables Vol C Tables 4.2.6.8 and 6.1.1.4'
O O 0.0106 0.0060 'International Tables Vol C Tables 4.2.6.8 and 6.1.1.4'

loop_
_geom_angle_atom_site_label_1
_geom_angle_atom_site_label_2
_geom_angle_atom_site_label_3
_geom_angle_site_symmetry_1
_geom_angle_site_symmetry_3
_geom_angle
O2 Ba1 O1 3_545 . 140.79(8)
O2 Ba1 O1 3_545 5 140.79(8)
O1 Ba1 O1 . 5 78.42(15)
O2 Ba1 O5 3_545 2 106.85(12)
O1 Ba1 O5 . 2 97.61(9)
O1 Ba1 O5 5 2 54.21(8)
O2 Ba1 O5 3_545 . 106.85(12)
O1 Ba1 O5 . . 54.21(8)
O1 Ba1 O5 5 . 97.61(9)
O5 Ba1 O5 2 . 69.13(16)
O2 Ba1 O3 3_545 8_545 105.13(12)
O1 Ba1 O3 . 8_545 100.73(10)
O1 Ba1 O3 5 8_545 54.03(8)
O5 Ba1 O3 2 8_545 98.79(11)
O5 Ba1 O3 . 8_545 147.89(10)
O2 Ba1 O3 3_545 7 105.13(12)
O1 Ba1 O3 . 7 54.03(8)
O1 Ba1 O3 5 7 100.73(10)
O5 Ba1 O3 2 7 147.89(10)
O5 Ba1 O3 . 7 98.79(11)
O3 Ba1 O3 8_545 7 75.44(15)
O2 Ba1 O4 3_545 4 52.66(7)
O1 Ba1 O4 . 4 88.14(11)
O1 Ba1 O4 5 4 166.50(10)
O5 Ba1 O4 2 4 127.67(11)
O5 Ba1 O4 . 4 73.10(11)
O3 Ba1 O4 8_545 4 131.27(10)
O3 Ba1 O4 7 4 71.77(11)
O2 Ba1 O4 3_545 3_545 52.66(7)
O1 Ba1 O4 . 3_545 166.50(10)
O1 Ba1 O4 5 3_545 88.14(11)
O5 Ba1 O4 2 3_545 73.10(11)
O5 Ba1 O4 . 3_545 127.67(11)
O3 Ba1 O4 8_545 3_545 71.77(11)
O3 Ba1 O4 7 3_545 131.27(10)
O4 Ba1 O4 4 3_545 105.28(14)
O2 Ba1 Si1 3_545 5 127.66(7)
O1 Ba1 Si1 . 5 86.81(9)
O1 Ba1 Si1 5 5 27.20(3)
O5 Ba1 Si1 2 5 77.65(9)
O5 Ba1 Si1 . 5 122.31(8)
O3 Ba1 Si1 8_545 5 27.14(8)
O3 Ba1 Si1 7 5 85.25(9)
O4 Ba1 Si1 4 5 154.64(8)
O4 Ba1 Si1 3_545 5 81.68(9)
O2 Ba1 Al1 3_545 5 127.66(7)
O1 Ba1 Al1 . 5 86.81(9)
O1 Ba1 Al1 5 5 27.20(3)
O5 Ba1 Al1 2 5 77.65(9)
O5 Ba1 Al1 . 5 122.31(8)
O3 Ba1 Al1 8_545 5 27.14(8)
O3 Ba1 Al1 7 5 85.25(9)
O4 Ba1 Al1 4 5 154.64(8)
O4 Ba1 Al1 3_545 5 81.68(9)
Si1 Ba1 Al1 5 5 0.00(7)
O2 Ba1 Al1 3_545 6 127.66(7)
O1 Ba1 Al1 . 6 27.20(3)
O1 Ba1 Al1 5 6 86.82(9)
O5 Ba1 Al1 2 6 122.31(8)
O5 Ba1 Al1 . 6 77.65(9)
O3 Ba1 Al1 8_545 6 85.25(9)
O3 Ba1 Al1 7 6 27.14(8)
O4 Ba1 Al1 4 6 81.68(9)
O4 Ba1 Al1 3_545 6 154.64(8)
Si1 Ba1 Al1 5 6 82.53(7)
Al1 Ba1 Al1 5 6 82.53(7)
O4 Al1 O3 . 4_455 112.64(19)
O4 Al1 O5 . . 109.97(19)
O3 Al1 O5 4_455 . 114.1(2)
O4 Al1 O1 . . 114.9(2)
O3 Al1 O1 4_455 . 102.58(16)
O5 Al1 O1 . . 102.13(17)
O4 Al1 Ba1 . 5 137.57(14)
O3 Al1 Ba1 4_455 5 53.00(13)
O5 Al1 Ba1 . 5 112.10(15)
O1 Al1 Ba1 . 5 50.34(10)
O4 Al1 Ba1 . . 130.25(14)
O3 Al1 Ba1 4_455 . 116.93(14)
O5 Al1 Ba1 . . 52.06(13)
O1 Al1 Ba1 . . 50.19(10)
Ba1 Al1 Ba1 5 . 75.25(6)
O3 Al2 O4 . . 112.5(2)
O3 Al2 O2 . . 107.3(2)
O4 Al2 O2 . . 101.2(2)
O3 Al2 O5 . 7_556 112.49(19)
O4 Al2 O5 . 7_556 114.1(2)
O2 Al2 O5 . 7_556 108.4(2)
O3 Al2 Ba1 . 3_455 125.59(14)
O4 Al2 Ba1 . 3_455 59.05(13)
O2 Al2 Ba1 . 3_455 42.37(15)
O5 Al2 Ba1 7_556 3_455 119.56(14)
O3 Al2 Ba1 . 7 46.33(13)
O4 Al2 Ba1 . 7 103.42(14)
O2 Al2 Ba1 . 7 64.55(18)
O5 Al2 Ba1 7_556 7 142.45(14)
Ba1 Al2 Ba1 3_455 7 81.33(5)
Al1 O1 Si1 . 6 139.7(3)
Al1 O1 Al1 . 6 139.7(3)
Si1 O1 Al1 6 6 0.00(13)
Al1 O1 Ba1 . 5 102.46(9)
Si1 O1 Ba1 6 5 102.68(9)
Al1 O1 Ba1 6 5 102.68(9)
Al1 O1 Ba1 . . 102.68(9)
Si1 O1 Ba1 6 . 102.46(9)
Al1 O1 Ba1 6 . 102.46(9)
Ba1 O1 Ba1 5 . 101.58(15)
Al2 O2 Si2 . 2_565 134.2(3)
Al2 O2 Al2 . 2_565 134.2(3)
Si2 O2 Al2 2_565 2_565 0.00(15)
Al2 O2 Ba1 . 3_455 112.27(15)
Si2 O2 Ba1 2_565 3_455 112.27(15)
Al2 O2 Ba1 2_565 3_455 112.27(15)
Al2 O3 Si1 . 4 149.3(2)
Al2 O3 Al1 . 4 149.3(2)
Si1 O3 Al1 4 4 0.00(13)
Al2 O3 Ba1 . 7 109.37(17)
Si1 O3 Ba1 4 7 99.85(16)
Al1 O3 Ba1 4 7 99.85(16)
Al2 O4 Al1 . . 128.3(2)
Al2 O4 Ba1 . 3_455 93.54(16)
Al1 O4 Ba1 . 3_455 137.96(18)
Al1 O5 Si2 . 7_556 138.7(2)
Al1 O5 Al2 . 7_556 138.7(2)
Si2 O5 Al2 7_556 7_556 0.00(14)
Al1 O5 Ba1 . . 100.82(16)
Si2 O5 Ba1 7_556 . 120.20(18)
Al2 O5 Ba1 7_556 . 120.20(18)

loop_
_geom_bond_atom_site_label_1
_geom_bond_atom_site_label_2
_geom_bond_site_symmetry_2
_geom_bond_distance
_geom_bond_publ_flag
Ba1 O2 3_545 2.645(5) ?
Ba1 O1 . 2.853(3) ?
Ba1 O1 5 2.853(3) ?
Ba1 O5 2 2.910(4) ?
Ba1 O5 . 2.910(4) ?
Ba1 O3 8_545 2.933(4) ?
Ba1 O3 7 2.933(4) ?
Ba1 O4 4 3.120(4) ?
Ba1 O4 3_545 3.120(4) ?
Ba1 Si1 5 3.619(2) ?
Ba1 Al1 5 3.619(2) ?
Ba1 Al1 6 3.619(2) ?
Al1 O4 . 1.675(4) ?
Al1 O3 4_455 1.676(4) ?
Al1 O5 . 1.682(4) ?
Al1 O1 . 1.694(2) ?
Al1 Ba1 5 3.619(2) ?
Al2 O3 . 1.669(4) ?
Al2 O4 . 1.675(4) ?
Al2 O2 . 1.681(2) ?
Al2 O5 7_556 1.683(4) ?
Al2 Ba1 3_455 3.632(3) ?
Al2 Ba1 7 3.826(3) ?
O1 Si1 6 1.694(2) ?
O1 Al1 6 1.694(2) ?
O1 Ba1 5 2.853(3) ?
O2 Si2 2_565 1.681(2) ?
O2 Al2 2_565 1.681(2) ?
O2 Ba1 3_455 2.645(5) ?
O3 Si1 4 1.676(4) ?
O3 Al1 4 1.676(4) ?
O3 Ba1 7 2.933(4) ?
O4 Ba1 3_455 3.120(4) ?
O5 Si2 7_556 1.683(4) ?
O5 Al2 7_556 1.683(4) ?
